data_9011884
loop_
_publ_author_name
'Iskhakova, L. D.'
'Dubrovinskii, L. S.'
'Charushnikova, I. A.'

_publ_section_title
;
 Crystal structure, theoretical parameters of potential of atomic interaction
 (PPAI), and thermochemical properties of NiSO4*nH2O (n=7,6)
;
_journal_name_full 'Soviet Physics Crystallography'
_journal_page_first 360
_journal_page_last 363
_journal_volume 36
_journal_year 1991
_chemical_formula_structural NiSO4*6H2O
_chemical_formula_sum 'H12 Ni O10 S'
_chemical_name_mineral Retgersite
_space_group_IT_number 92
_symmetry_space_group_name_Hall 'P 4abw 2nw'
_symmetry_space_group_name_H-M 'P 41 21 2'
_cell_angle_alpha 90
_cell_angle_beta 90
_cell_angle_gamma 90
_cell_formula_units_Z 4
_cell_length_a 6.785
_cell_length_b 6.785
_cell_length_c 18.288
_cell_volume 841.910
_database_code_amcsd 0015590
_exptl_crystal_density_diffrn 2.074
_cod_depositor_comments
;
       Insterting Z value to consider the compound as tetranuclear
       Water oxygen renamed so they are recognized as oxygens
                                  miguel
;
_cod_original_formula_sum 'Ni S O10 H12'
_cod_database_code 9011884

loop_
_space_group_symop_operation_xyz
x,y,z
y,x,-z
1/2-y,1/2+x,1/4+z
1/2-x,1/2+y,1/4-z
-x,-y,1/2+z
-y,-x,1/2-z
1/2+y,1/2-x,3/4+z
1/2+x,1/2-y,3/4-z

loop_
_atom_site_label
_atom_site_fract_x
_atom_site_fract_y
_atom_site_fract_z
_atom_site_U_iso_or_equiv
Ni 0.21043 0.21043 0.00000 0.01378
S 0.70970 0.70970 0.00000 0.01596
O1 0.62160 0.62180 0.06580 0.03204
O2 0.92320 0.67320 0.00000 0.02660
O11 0.17280 -0.04630 0.05280 0.02786
O12 0.47050 0.24480 0.05610 0.02305
O13 0.06480 0.35580 0.08500 0.02153
H11 0.07500 -0.14100 0.04000 0.03800
H12 0.24900 -0.08600 0.09600 0.03800
H21 0.56800 0.14100 0.04900 0.03800
H22 0.54200 0.36900 0.05600 0.03800
H31 -0.01200 0.46800 0.06800 0.05066
H32 -0.01800 0.27300 0.11600 0.02533

loop_
_cod_related_entry_id
_cod_related_entry_database
_cod_related_entry_code
1 AMCSD 0015590
